data_2213481
loop_
_publ_author_name
'Kubo, Kanji'
'Matsumoto, Taisuke'
'Mori, Akira'
'Takeshita, Hitoshi'

_publ_section_title
;
 3-Morpholino-8,8-dicyanoheptafulvene
;
_journal_coeditor_code NC2034
_journal_issue 5
_journal_name_full 'Acta Crystallographica Section E'
_journal_page_first o2694
_journal_page_last o2694
_journal_paper_doi 10.1107/S1600536807020156
_journal_volume 63
_journal_year 2007
_chemical_formula_iupac 'C14 H13 N3 O'
_chemical_formula_moiety 'C14 H13 N3 O'
_chemical_formula_sum 'C14 H13 N3 O'
_chemical_formula_weight 239.28
_chemical_name_systematic
;
3-Morpholino-8,8-dicyanoheptafulvene
;
_space_group_IT_number 14
_symmetry_cell_setting monoclinic
_symmetry_space_group_name_Hall '-P 2ybc'
_symmetry_space_group_name_H-M 'P 1 21/c 1'
_cell_angle_alpha 90.0000
_cell_angle_beta 111.7161(15)
_cell_angle_gamma 90.0000
_cell_formula_units_Z 8
_cell_length_a 17.211(6)
_cell_length_b 9.616(3)
_cell_length_c 15.654(6)
_cell_measurement_reflns_used 5427
_cell_measurement_temperature 123.1
_cell_measurement_theta_max 27.5
_cell_measurement_theta_min 3.0
_cell_volume 2406.9(15)
_computing_cell_refinement 'CrystalClear (Rigaku, 1999)'
_computing_data_collection 'CrystalClear (Rigaku, 1999)'
_computing_data_reduction
;
CrystalStructure (Rigaku/MSC, 2006)
;
_computing_molecular_graphics
;
ORTEPIII (Burnett & Johnson, 1996) and Mercury (Version 1.3; Bruno <i>et
al.</i>,  2002)
;
_computing_publication_material
;
CrystalStructure
;
_computing_structure_refinement 'SHELXL97 (Sheldrick 1997)'
_computing_structure_solution 'SIR2002 (Burla <i>et al.</i>,  2002)'
_diffrn_detector_area_resol_mean 7.31
_diffrn_measured_fraction_theta_full 0.962
_diffrn_measured_fraction_theta_max 0.962
_diffrn_measurement_device_type 'Rigaku Saturn CCD'
_diffrn_measurement_method \w
_diffrn_radiation_type 'Mo K\a'
_diffrn_radiation_wavelength 0.71070
_diffrn_reflns_av_R_equivalents 0.070
_diffrn_reflns_limit_h_max 22
_diffrn_reflns_limit_h_min -20
_diffrn_reflns_limit_k_max 12
_diffrn_reflns_limit_k_min -12
_diffrn_reflns_limit_l_max 18
_diffrn_reflns_limit_l_min -20
_diffrn_reflns_number 18824
_diffrn_reflns_theta_full 27.49
_diffrn_reflns_theta_max 27.49
_diffrn_standards_interval_count 0
_diffrn_standards_interval_time 0
_diffrn_standards_number 0
_exptl_absorpt_coefficient_mu 0.087
_exptl_absorpt_correction_type none
_exptl_crystal_colour red
_exptl_crystal_density_diffrn 1.321
_exptl_crystal_density_method 'not measured'
_exptl_crystal_description prism
_exptl_crystal_F_000 1008.00
_exptl_crystal_size_max 0.12
_exptl_crystal_size_mid 0.10
_exptl_crystal_size_min 0.10
_refine_diff_density_max 0.30
_refine_diff_density_min -0.26
_refine_ls_extinction_method none
_refine_ls_goodness_of_fit_ref 1.183
_refine_ls_hydrogen_treatment constr
_refine_ls_number_parameters 326
_refine_ls_number_reflns 5323
_refine_ls_R_factor_gt 0.0631
_refine_ls_shift/su_max 0.0000
_refine_ls_structure_factor_coef Fsqd
_refine_ls_weighting_details 'w = 1/[\s^2^(Fo^2^)+(0.0579P)^2^+0.9287P] where P=(Fo^2^+2Fc^2^)/3'
_refine_ls_weighting_scheme calc
_refine_ls_wR_factor_ref 0.1631
_reflns_number_gt 4062
_reflns_number_total 5323
_reflns_threshold_expression I>2\s(I)
_cod_data_source_file nc2034.cif
_cod_data_source_block I
_cod_original_cell_volume 2406.8(14)
_cod_original_sg_symbol_H-M 'P 21/c'
_cod_database_code 2213481
_cod_database_fobs_code 2213481

loop_
_symmetry_equiv_pos_site_id
_symmetry_equiv_pos_as_xyz
1 +X,+Y,+Z
2 -X,1/2+Y,1/2-Z
3 -X,-Y,-Z
4 +X,1/2-Y,1/2+Z

loop_
_atom_site_type_symbol
_atom_site_label
_atom_site_fract_x
_atom_site_fract_y
_atom_site_fract_z
_atom_site_U_iso_or_equiv
_atom_site_adp_type
_atom_site_calc_flag
_atom_site_refinement_flags
_atom_site_occupancy
O O1 -0.03816(9) -0.00758(16) 0.61156(11) 0.0330(3) Uani d . 1.00
O O2 0.52996(10) -0.09502(18) 0.89199(11) 0.0378(4) Uani d . 1.00
N N1 0.26256(15) 0.8091(2) 0.91253(16) 0.0455(5) Uani d . 1.00
N N2 0.47909(12) 0.5782(2) 1.09258(13) 0.0319(4) Uani d . 1.00
N N3 0.10298(10) 0.14313(17) 0.73007(11) 0.0211(3) Uani d . 1.00
N N4 0.20624(16) 0.7272(2) 0.62645(16) 0.0495(6) Uani d . 1.00
N N5 0.02318(13) 0.4923(2) 0.40170(14) 0.0353(4) Uani d . 1.00
N N6 0.39795(10) 0.05910(17) 0.76250(11) 0.0228(3) Uani d . 1.00
C C1 0.30062(12) 0.4501(2) 0.91321(13) 0.0197(4) Uani d . 1.00
C C2 0.22176(12) 0.4605(2) 0.83688(14) 0.0218(4) Uani d . 1.00
C C3 0.16690(12) 0.3629(2) 0.78627(14) 0.0220(4) Uani d . 1.00
C C4 0.16957(12) 0.2131(2) 0.79220(13) 0.0193(4) Uani d . 1.00
C C5 0.23624(12) 0.1395(2) 0.85317(13) 0.0202(4) Uani d . 1.00
C C6 0.31148(12) 0.1900(2) 0.91806(14) 0.0217(4) Uani d . 1.00
C C7 0.34082(12) 0.3221(2) 0.94496(14) 0.0226(4) Uani d . 1.00
C C8 0.33810(13) 0.5743(2) 0.95590(14) 0.0230(4) Uani d . 1.00
C C9 0.29686(14) 0.7044(2) 0.93199(16) 0.0298(4) Uani d . 1.00
C C10 0.41643(13) 0.5761(2) 1.03156(14) 0.0245(4) Uani d . 1.00
C C11 0.01675(12) 0.1943(2) 0.70682(14) 0.0240(4) Uani d . 1.00
C C12 -0.03851(14) 0.1407(2) 0.61387(16) 0.0319(5) Uani d . 1.00
C C13 0.04469(13) -0.0549(2) 0.62929(15) 0.0281(4) Uani d . 1.00
C C14 0.10594(12) -0.0083(2) 0.72198(14) 0.0238(4) Uani d . 1.00
C C15 0.20456(12) 0.3697(2) 0.57679(13) 0.0211(4) Uani d . 1.00
C C16 0.28229(12) 0.3782(2) 0.65449(14) 0.0224(4) Uani d . 1.00
C C17 0.33733(12) 0.2803(2) 0.70308(14) 0.0227(4) Uani d . 1.00
C C18 0.33545(12) 0.1308(2) 0.69460(13) 0.0195(4) Uani d . 1.00
C C19 0.27353(12) 0.0583(2) 0.62729(13) 0.0214(4) Uani d . 1.00
C C20 0.20300(12) 0.1103(2) 0.55582(14) 0.0222(4) Uani d . 1.00
C C21 0.17225(12) 0.2419(2) 0.53275(14) 0.0216(4) Uani d . 1.00
C C22 0.15946(13) 0.4928(2) 0.54439(14) 0.0252(4) Uani d . 1.00
C C23 0.18555(15) 0.6228(2) 0.58869(17) 0.0333(5) Uani d . 1.00
C C24 0.08411(14) 0.4934(2) 0.46566(15) 0.0263(4) Uani d . 1.00
C C25 0.48537(12) 0.1050(2) 0.79207(15) 0.0271(4) Uani d . 1.00
C C26 0.53368(14) 0.0530(2) 0.88780(16) 0.0346(5) Uani d . 1.00
C C27 0.44536(14) -0.1381(2) 0.86626(16) 0.0316(5) Uani d . 1.00
C C28 0.39156(13) -0.0915(2) 0.76986(14) 0.0247(4) Uani d . 1.00
H H1 0.2049 0.5533 0.8184 0.026 Uiso c R 1.00
H H2 0.1187 0.3993 0.7391 0.026 Uiso c R 1.00
H H3 0.2302 0.0412 0.8508 0.024 Uiso c R 1.00
H H4 0.3496 0.1188 0.9496 0.026 Uiso c R 1.00
H H5 0.3953 0.3279 0.9910 0.027 Uiso c R 1.00
H H6 0.0165 0.2972 0.7064 0.029 Uiso c R 1.00
H H7 -0.0050 0.1625 0.7539 0.029 Uiso c R 1.00
H H8 -0.0964 0.1742 0.5994 0.038 Uiso c R 1.00
H H9 -0.0187 0.1775 0.5665 0.038 Uiso c R 1.00
H H10 0.0633 -0.0193 0.5807 0.034 Uiso c R 1.00
H H11 0.0447 -0.1577 0.6265 0.034 Uiso c R 1.00
H H12 0.0918 -0.0529 0.7714 0.029 Uiso c R 1.00
H H13 0.1632 -0.0374 0.7291 0.029 Uiso c R 1.00
H H14 0.2979 0.4704 0.6757 0.027 Uiso c R 1.00
H H15 0.3853 0.3160 0.7509 0.027 Uiso c R 1.00
H H16 0.2794 -0.0401 0.6296 0.026 Uiso c R 1.00
H H17 0.1702 0.0405 0.5156 0.027 Uiso c R 1.00
H H18 0.1223 0.2486 0.4799 0.026 Uiso c R 1.00
H H19 0.4877 0.2078 0.7911 0.033 Uiso c R 1.00
H H20 0.5107 0.0686 0.7492 0.033 Uiso c R 1.00
H H21 0.5928 0.0827 0.9069 0.042 Uiso c R 1.00
H H22 0.5103 0.0943 0.9310 0.042 Uiso c R 1.00
H H23 0.4222 -0.0993 0.9104 0.038 Uiso c R 1.00
H H24 0.4434 -0.2407 0.8697 0.038 Uiso c R 1.00
H H25 0.4104 -0.1381 0.7245 0.030 Uiso c R 1.00
H H26 0.3326 -0.1178 0.7563 0.030 Uiso c R 1.00

loop_
_atom_site_aniso_label
_atom_site_aniso_U_11
_atom_site_aniso_U_22
_atom_site_aniso_U_33
_atom_site_aniso_U_12
_atom_site_aniso_U_13
_atom_site_aniso_U_23
O1 0.0216(7) 0.0363(9) 0.0343(8) -0.0061(6) 0.0024(6) -0.0094(6)
O2 0.0241(8) 0.0440(9) 0.0378(9) 0.0055(7) 0.0027(7) 0.0088(7)
N1 0.0508(13) 0.0223(10) 0.0578(14) 0.0010(9) 0.0133(11) 0.0023(9)
N2 0.0301(10) 0.0355(10) 0.0277(10) -0.0078(8) 0.0078(8) -0.0061(8)
N3 0.0162(7) 0.0202(8) 0.0228(8) 0.0005(6) 0.0026(6) -0.0033(6)
N4 0.0549(14) 0.0277(11) 0.0544(14) 0.0018(10) 0.0069(11) -0.0046(10)
N5 0.0348(11) 0.0361(11) 0.0312(11) 0.0086(8) 0.0078(9) 0.0042(8)
N6 0.0176(8) 0.0248(9) 0.0230(8) 0.0001(6) 0.0040(6) -0.0012(6)
C1 0.0232(9) 0.0190(9) 0.0192(9) -0.0016(7) 0.0103(8) -0.0002(7)
C2 0.0217(9) 0.0173(9) 0.0252(10) 0.0038(7) 0.0073(8) 0.0032(7)
C3 0.0202(9) 0.0203(10) 0.0232(10) 0.0037(7) 0.0052(8) 0.0016(7)
C4 0.0198(9) 0.0219(9) 0.0162(9) -0.0015(7) 0.0066(7) -0.0018(7)
C5 0.0207(9) 0.0173(9) 0.0206(9) 0.0025(7) 0.0054(8) 0.0009(7)
C6 0.0191(9) 0.0192(9) 0.0239(10) 0.0043(7) 0.0043(8) 0.0011(7)
C7 0.0174(9) 0.0225(10) 0.0240(10) 0.0003(7) 0.0029(8) -0.0011(7)
C8 0.0245(10) 0.0198(9) 0.0250(10) -0.0026(7) 0.0095(8) 0.0015(8)
C9 0.0315(11) 0.0214(10) 0.0326(12) -0.0069(8) 0.0073(9) -0.0013(9)
C10 0.0288(11) 0.0217(10) 0.0255(10) -0.0049(8) 0.0131(9) -0.0035(8)
C11 0.0184(9) 0.0278(10) 0.0226(10) 0.0026(8) 0.0038(8) 0.0002(8)
C12 0.0232(10) 0.0340(12) 0.0320(12) 0.0005(9) 0.0024(9) -0.0017(9)
C13 0.0236(10) 0.0294(11) 0.0285(11) -0.0044(8) 0.0063(9) -0.0077(9)
C14 0.0216(10) 0.0195(9) 0.0277(11) -0.0021(7) 0.0062(8) -0.0031(8)
C15 0.0230(10) 0.0221(10) 0.0197(10) -0.0003(7) 0.0095(8) 0.0029(7)
C16 0.0210(9) 0.0218(9) 0.0230(10) -0.0033(7) 0.0064(8) -0.0014(7)
C17 0.0199(9) 0.0250(10) 0.0203(10) -0.0056(7) 0.0040(8) -0.0043(7)
C18 0.0178(9) 0.0228(10) 0.0193(9) -0.0006(7) 0.0083(7) -0.0007(7)
C19 0.0219(9) 0.0210(9) 0.0203(10) -0.0011(7) 0.0068(8) -0.0020(7)
C20 0.0210(9) 0.0230(10) 0.0209(10) -0.0039(7) 0.0057(8) -0.0029(8)
C21 0.0209(9) 0.0259(10) 0.0168(9) -0.0006(7) 0.0055(7) 0.0007(7)
C22 0.0272(10) 0.0230(10) 0.0239(11) 0.0007(8) 0.0078(9) 0.0019(8)
C23 0.0347(12) 0.0246(11) 0.0363(13) 0.0051(9) 0.0079(10) 0.0033(9)
C24 0.0326(11) 0.0245(10) 0.0243(11) 0.0055(8) 0.0134(9) 0.0028(8)
C25 0.0185(9) 0.0309(11) 0.0294(11) -0.0019(8) 0.0058(8) -0.0029(9)
C26 0.0241(11) 0.0415(13) 0.0289(12) -0.0008(9) -0.0012(9) 0.0011(10)
C27 0.0257(11) 0.0348(12) 0.0309(12) 0.0032(9) 0.0063(9) 0.0066(9)
C28 0.0218(10) 0.0248(10) 0.0249(10) 0.0023(8) 0.0058(8) 0.0028(8)

loop_
_atom_type_symbol
_atom_type_description
_atom_type_scat_dispersion_real
_atom_type_scat_dispersion_imag
_atom_type_scat_source
C C 0.003 0.002
;
International Tables for Crystallography
(1992, Vol. C, Tables 4.2.6.8 and 6.1.1.4)
;
H H 0.000 0.000
;
International Tables for Crystallography
(1992, Vol. C, Table 6.1.1.4)
;
N N 0.006 0.003
;
International Tables for Crystallography
(1992, Vol. C, Tables 4.2.6.8 and 6.1.1.4)
;
O O 0.011 0.006
;
International Tables for Crystallography
(1992, Vol. C, Tables 4.2.6.8 and 6.1.1.4)
;

loop_
_geom_angle_atom_site_label_1
_geom_angle_atom_site_label_2
_geom_angle_atom_site_label_3
_geom_angle
_geom_angle_publ_flag
C12 O1 C13 109.14(16) no
C26 O2 C27 109.64(17) no
C4 N3 C11 120.73(17) no
C4 N3 C14 120.10(14) no
C11 N3 C14 111.97(15) no
C18 N6 C25 120.45(17) no
C18 N6 C28 119.65(14) no
C25 N6 C28 111.81(15) no
C2 C1 C7 122.77(16) no
C2 C1 C8 117.47(16) no
C7 C1 C8 119.75(15) no
C1 C2 C3 132.31(17) no
C2 C3 C4 130.79(16) no
N3 C4 C3 116.41(15) no
N3 C4 C5 119.97(17) no
C3 C4 C5 123.55(16) no
C4 C5 C6 129.01(17) no
C5 C6 C7 132.64(17) no
C1 C7 C6 128.49(16) no
C1 C8 C9 121.87(16) no
C1 C8 C10 122.11(17) no
C9 C8 C10 115.78(17) no
N1 C9 C8 179.2(2) no
N2 C10 C8 179.5(2) no
N3 C11 C12 110.04(18) no
O1 C12 C11 111.08(16) no
O1 C13 C14 112.66(19) no
N3 C14 C13 110.07(15) no
C16 C15 C21 122.33(16) no
C16 C15 C22 118.29(16) no
C21 C15 C22 119.37(15) no
C15 C16 C17 132.38(18) no
C16 C17 C18 130.89(16) no
N6 C18 C17 116.16(14) no
N6 C18 C19 119.75(17) no
C17 C18 C19 123.98(16) no
C18 C19 C20 128.64(18) no
C19 C20 C21 132.58(17) no
C15 C21 C20 129.02(16) no
C15 C22 C23 122.25(16) no
C15 C22 C24 121.44(17) no
C23 C22 C24 116.30(18) no
N4 C23 C22 178.3(3) no
N5 C24 C22 179.3(2) no
N6 C25 C26 109.75(19) no
O2 C26 C25 111.08(17) no
O2 C27 C28 112.3(2) no
N6 C28 C27 109.60(15) no
C1 C2 H1 113.85 no
C3 C2 H1 113.84 no
C2 C3 H2 114.61 no
C4 C3 H2 114.60 no
C4 C5 H3 115.50 no
C6 C5 H3 115.49 no
C5 C6 H4 113.68 no
C7 C6 H4 113.68 no
C1 C7 H5 115.75 no
C6 C7 H5 115.75 no
N3 C11 H6 109.64 no
N3 C11 H7 109.66 no
C12 C11 H6 109.65 no
C12 C11 H7 109.65 no
H6 C11 H7 108.2 no
O1 C12 H8 109.43 no
O1 C12 H9 109.4 no
C11 C12 H8 109.4 no
C11 C12 H9 109.42 no
H8 C12 H9 108.02 no
O1 C13 H10 109.05 no
O1 C13 H11 109.06 no
C14 C13 H10 109.06 no
C14 C13 H11 109.06 no
H10 C13 H11 107.8 no
N3 C14 H12 109.65 no
N3 C14 H13 109.64 no
C13 C14 H12 109.65 no
C13 C14 H13 109.6 no
H12 C14 H13 108.16 no
C15 C16 H14 113.81 no
C17 C16 H14 113.81 no
C16 C17 H15 114.55 no
C18 C17 H15 114.56 no
C18 C19 H16 115.67 no
C20 C19 H16 115.69 no
C19 C20 H17 113.71 no
C21 C20 H17 113.71 no
C15 C21 H18 115.49 no
C20 C21 H18 115.49 no
N6 C25 H19 109.7 no
N6 C25 H20 109.7 no
C26 C25 H19 109.7 no
C26 C25 H20 109.7 no
H19 C25 H20 108.2 no
O2 C26 H21 109.4 no
O2 C26 H22 109.4 no
C25 C26 H21 109.4 no
C25 C26 H22 109.4 no
H21 C26 H22 108.0 no
O2 C27 H23 109.1 no
O2 C27 H24 109.1 no
C28 C27 H23 109.1 no
C28 C27 H24 109.1 no
H23 C27 H24 107.9 no
N6 C28 H25 109.8 no
N6 C28 H26 109.8 no
C27 C28 H25 109.7 no
C27 C28 H26 109.7 no
H25 C28 H26 108.2 no

loop_
_geom_bond_atom_site_label_1
_geom_bond_atom_site_label_2
_geom_bond_distance
_geom_bond_publ_flag
O1 C12 1.427(2) no
O1 C13 1.423(2) no
O2 C26 1.427(2) no
O2 C27 1.421(2) no
N1 C9 1.149(2) yes
N2 C10 1.146(2) yes
N3 C4 1.374(2) yes
N3 C11 1.476(2) no
N3 C14 1.464(2) no
N4 C23 1.152(3) yes
N5 C24 1.151(2) yes
N6 C18 1.384(2) yes
N6 C25 1.469(2) no
N6 C28 1.460(2) no
C1 C2 1.442(2) yes
C1 C7 1.410(2) yes
C1 C8 1.404(2) yes
C2 C3 1.359(2) yes
C3 C4 1.443(2) yes
C4 C5 1.385(2) yes
C5 C6 1.404(2) yes
C6 C7 1.374(2) yes
C8 C9 1.419(2) yes
C8 C10 1.428(2) yes
C11 C12 1.504(2) no
C13 C14 1.512(2) no
C15 C16 1.439(2) yes
C15 C21 1.418(2) yes
C15 C22 1.404(2) yes
C16 C17 1.353(2) yes
C17 C18 1.443(2) yes
C18 C19 1.379(2) yes
C19 C20 1.404(2) yes
C20 C21 1.367(2) yes
C22 C23 1.419(2) yes
C22 C24 1.421(2) yes
C25 C26 1.505(2) no
C27 C28 1.517(2) no
C2 H1 0.950 no
C3 H2 0.950 no
C5 H3 0.950 no
C6 H4 0.950 no
C7 H5 0.950 no
C11 H6 0.990 no
C11 H7 0.990 no
C12 H8 0.990 no
C12 H9 0.990 no
C13 H10 0.990 no
C13 H11 0.990 no
C14 H12 0.990 no
C14 H13 0.990 no
C16 H14 0.950 no
C17 H15 0.950 no
C19 H16 0.950 no
C20 H17 0.950 no
C21 H18 0.950 no
C25 H19 0.990 no
C25 H20 0.990 no
C26 H21 0.990 no
C26 H22 0.990 no
C27 H23 0.990 no
C27 H24 0.990 no
C28 H25 0.990 no
C28 H26 0.990 no

loop_
_geom_contact_atom_site_label_1
_geom_contact_atom_site_label_2
_geom_contact_distance
_geom_contact_site_symmetry_2
_geom_contact_publ_flag
O1 C2 3.552(2) 2_546 no
O1 C3 3.412(3) 2_546 no
O1 C20 3.223(2) 3_556 no
O1 C21 3.413(2) 3_556 no
O2 C6 3.334(2) 3_657 no
O2 C7 3.468(2) 3_657 no
O2 C16 3.575(3) 2_646 no
O2 C17 3.374(3) 2_646 no
N1 C5 3.294(2) 1_565 no
N1 C23 3.535(4) 4_565 no
N1 C27 3.517(3) 1_565 no
N2 N2 3.568(3) 3_667 no
N2 C7 3.496(3) 3_667 no
N2 C10 3.435(3) 3_667 no
N2 C25 3.478(2) 3_667 no
N2 C25 3.552(3) 4_555 no
N2 C26 3.573(3) 3_667 no
N4 C13 3.495(3) 1_565 no
N4 C19 3.386(2) 1_565 no
N4 C28 3.599(2) 1_565 no
N5 N5 3.457(3) 3_566 no
N5 C11 3.402(2) 3_566 no
N5 C11 3.505(3) 4_554 no
N5 C12 3.554(3) 3_566 no
N5 C14 3.596(3) 4_554 no
N5 C22 3.546(3) 3_566 no
N5 C24 3.252(3) 3_566 no
N6 C6 3.523(3) . no
C1 C19 3.551(3) 4_555 no
C1 C20 3.305(3) 4_555 yes
C2 O1 3.552(2) 2_556 no
C2 C16 3.473(3) . no
C3 O1 3.412(3) 2_556 no
C3 C15 3.571(3) . no
C3 C16 3.355(3) . yes
C5 N1 3.294(2) 1_545 no
C5 C18 3.496(3) . no
C5 C21 3.565(3) 4_555 no
C6 O2 3.334(2) 3_657 no
C6 N6 3.523(3) . no
C6 C21 3.547(3) 4_555 no
C7 O2 3.468(2) 3_657 no
C7 N2 3.496(3) 3_667 no
C7 C20 3.480(3) 4_555 no
C8 C19 3.502(3) 4_555 no
C9 C27 3.439(3) 1_565 no
C10 N2 3.435(3) 3_667 no
C10 C19 3.563(3) 4_555 no
C11 N5 3.402(2) 3_566 no
C11 N5 3.505(3) 4_555 no
C12 N5 3.554(3) 3_566 no
C13 N4 3.495(3) 1_545 no
C14 N5 3.596(3) 4_555 no
C15 C3 3.571(3) . no
C16 O2 3.575(3) 2_656 no
C16 C2 3.473(3) . no
C16 C3 3.355(3) . no
C17 O2 3.374(3) 2_656 no
C18 C5 3.496(3) . no
C19 N4 3.386(2) 1_545 no
C19 C1 3.551(3) 4_554 no
C19 C8 3.502(3) 4_554 no
C19 C10 3.563(3) 4_554 no
C20 O1 3.223(2) 3_556 no
C20 C1 3.305(3) 4_554 no
C20 C7 3.480(3) 4_554 no
C21 O1 3.413(2) 3_556 no
C21 C5 3.565(3) 4_554 no
C21 C6 3.547(3) 4_554 no
C22 N5 3.546(3) 3_566 no
C23 N1 3.535(4) 4_564 no
C24 N5 3.252(3) 3_566 no
C24 C24 3.444(3) 3_566 no
C25 N2 3.478(2) 3_667 no
C25 N2 3.552(3) 4_554 no
C26 N2 3.573(3) 3_667 no
C27 N1 3.517(3) 1_545 no
C27 C9 3.439(3) 1_545 no
C28 N4 3.599(2) 1_545 no
O1 H1 3.4804 2_546 no
O1 H2 3.2537 2_546 no
O1 H6 3.3162 2_546 no
O1 H10 2.8887 3_556 no
O1 H17 2.4252 3_556 no
O1 H18 2.8250 3_556 no
O2 H4 2.5876 3_657 no
O2 H5 2.8773 3_657 no
O2 H14 3.5519 2_646 no
O2 H15 3.2048 2_646 no
O2 H19 3.355 2_646 no
O2 H22 3.094 3_657 no
O2 H23 3.443 3_657 no
N1 H3 2.4144 1_565 no
N1 H4 3.288 1_565 no
N1 H8 3.083 2_556 no
N1 H12 3.237 1_565 no
N1 H13 3.117 1_565 no
N1 H21 3.172 3_667 no
N1 H23 2.897 1_565 no
N1 H24 3.451 1_565 no
N1 H26 3.180 1_565 no
N2 H5 3.048 3_667 no
N2 H15 2.8729 3_667 no
N2 H19 2.666 3_667 no
N2 H20 2.705 4_555 no
N2 H21 3.488 3_667 no
N2 H22 3.183 3_667 no
N2 H24 3.475 3_657 no
N2 H25 2.793 4_555 no
N4 H1 3.446 . no
N4 H8 3.468 3_566 no
N4 H10 3.347 1_565 no
N4 H11 2.993 1_565 no
N4 H13 3.023 1_565 no
N4 H16 2.560 1_565 no
N4 H17 3.417 1_565 no
N4 H25 3.521 1_565 no
N4 H26 2.795 1_565 no
N5 H2 2.8151 3_566 no
N5 H6 2.563 3_566 no
N5 H7 2.641 4_554 no
N5 H8 3.448 3_566 no
N5 H9 3.219 3_566 no
N5 H11 3.395 3_556 no
N5 H12 2.771 4_554 no
N6 H4 3.3768 . no
C1 H17 3.206 4_555 no
C2 H8 3.386 2_556 no
C2 H14 3.246 . no
C2 H17 3.233 4_555 no
C3 H14 3.470 . no
C3 H18 3.556 4_555 no
C4 H18 3.346 4_555 no
C5 H18 3.437 4_555 no
C6 H15 3.521 . no
C6 H22 3.476 . no
C6 H23 3.399 . no
C7 H15 3.398 . no
C8 H16 3.249 4_555 no
C8 H17 3.527 4_555 no
C8 H24 3.174 1_565 no
C9 H3 3.513 1_565 no
C9 H8 3.313 2_556 no
C9 H16 3.584 4_555 no
C9 H21 3.258 3_667 no
C9 H23 2.978 1_565 no
C9 H24 3.067 1_565 no
C9 H26 3.481 1_565 no
C10 H5 3.510 3_667 no
C10 H16 3.274 4_555 no
C10 H19 3.370 3_667 no
C10 H20 3.477 4_555 no
C10 H21 3.439 3_667 no
C10 H22 3.381 3_667 no
C10 H24 3.257 1_565 no
C10 H25 3.118 4_555 no
C11 H11 3.463 2_556 no
C11 H12 3.161 2_556 no
C12 H1 3.505 2_546 no
C12 H10 3.139 3_556 no
C12 H17 2.981 3_556 no
C13 H6 3.428 2_546 no
C13 H7 3.482 2_546 no
C13 H9 3.157 3_556 no
C13 H10 3.201 3_556 no
C13 H17 3.394 . no
C13 H17 3.5550 3_556 no
C13 H18 3.319 3_556 no
C14 H6 3.308 2_546 no
C15 H2 3.391 . no
C16 H2 3.533 . no
C16 H21 3.308 2_656 no
C18 H13 3.589 . no
C19 H10 3.496 . no
C19 H13 3.039 . no
C20 H10 2.859 . no
C20 H13 3.350 . no
C21 H9 3.569 . no
C21 H10 3.380 . no
C22 H2 3.489 . no
C23 H1 3.550 . no
C23 H8 3.390 3_566 no
C23 H9 3.560 3_566 no
C23 H11 3.427 1_565 no
C23 H16 3.572 1_565 no
C24 H6 3.2948 3_566 no
C24 H7 3.439 4_554 no
C24 H8 3.385 3_566 no
C24 H9 3.334 3_566 no
C24 H12 3.145 4_554 no
C25 H24 3.523 2_656 no
C25 H25 3.120 2_656 no
C26 H4 3.076 3_657 no
C26 H14 3.486 2_646 no
C26 H22 3.494 3_657 no
C26 H23 2.996 3_657 no
C27 H4 3.480 . no
C27 H5 3.363 3_657 no
C27 H19 3.419 2_646 no
C27 H20 3.578 2_646 no
C27 H22 3.006 3_657 no
C28 H19 3.228 2_646 no
H1 O1 3.4804 2_556 no
H1 N4 3.446 . no
H1 C12 3.505 2_556 no
H1 C23 3.550 . no
H1 H7 3.368 2_556 no
H1 H8 2.877 2_556 no
H1 H14 3.291 . no
H1 H17 3.473 4_555 no
H2 O1 3.2537 2_556 no
H2 N5 2.8151 3_566 no
H2 C15 3.391 . no
H2 C16 3.533 . no
H2 C22 3.489 . no
H2 H7 3.226 2_556 no
H2 H12 3.595 2_556 no
H3 N1 2.4144 1_545 no
H3 C9 3.513 1_545 no
H3 H23 3.366 . no
H3 H26 3.091 . no
H4 O2 2.5876 3_657 no
H4 N1 3.288 1_545 no
H4 N6 3.3768 . no
H4 C26 3.076 3_657 no
H4 C27 3.480 . no
H4 H21 2.852 3_657 no
H4 H22 2.895 . no
H4 H22 3.190 3_657 no
H4 H23 2.627 . no
H5 O2 2.8773 3_657 no
H5 N2 3.048 3_667 no
H5 C10 3.510 3_667 no
H5 C27 3.363 3_657 no
H5 H22 3.348 . no
H5 H24 2.947 3_657 no
H6 O1 3.3162 2_556 no
H6 N5 2.563 3_566 no
H6 C13 3.428 2_556 no
H6 C14 3.308 2_556 no
H6 C24 3.2948 3_566 no
H6 H7 3.585 2_556 no
H6 H11 3.190 2_556 no
H6 H12 2.481 2_556 no
H7 N5 2.641 4_555 no
H7 C13 3.482 2_556 no
H7 C24 3.439 4_555 no
H7 H1 3.368 2_546 no
H7 H2 3.226 2_546 no
H7 H6 3.585 2_546 no
H7 H11 2.812 2_556 no
H7 H12 3.073 2_556 no
H7 H18 3.509 4_555 no
H8 N1 3.083 2_546 no
H8 N4 3.468 3_566 no
H8 N5 3.448 3_566 no
H8 C2 3.386 2_546 no
H8 C9 3.313 2_546 no
H8 C23 3.390 3_566 no
H8 C24 3.385 3_566 no
H8 H1 2.877 2_546 no
H8 H10 3.416 3_556 no
H8 H12 3.297 2_556 no
H8 H17 2.725 3_556 no
H9 N5 3.219 3_566 no
H9 C13 3.157 3_556 no
H9 C21 3.569 . no
H9 C23 3.560 3_566 no
H9 C24 3.334 3_566 no
H9 H10 2.627 3_556 no
H9 H11 2.892 3_556 no
H9 H17 3.220 3_556 no
H9 H18 3.259 . no
H10 O1 2.8887 3_556 no
H10 N4 3.347 1_545 no
H10 C12 3.139 3_556 no
H10 C13 3.201 3_556 no
H10 C19 3.496 . no
H10 C20 2.859 . no
H10 C21 3.380 . no
H10 H8 3.416 3_556 no
H10 H9 2.627 3_556 no
H10 H10 2.682 3_556 no
H10 H11 3.523 3_556 no
H10 H16 3.513 . no
H10 H17 2.478 . no
H10 H18 3.368 . no
H11 N4 2.993 1_545 no
H11 N5 3.395 3_556 no
H11 C11 3.463 2_546 no
H11 C23 3.427 1_545 no
H11 H6 3.190 2_546 no
H11 H7 2.812 2_546 no
H11 H9 2.892 3_556 no
H11 H10 3.523 3_556 no
H11 H18 2.873 3_556 no
H12 N1 3.237 1_545 no
H12 N5 2.771 4_555 no
H12 C11 3.161 2_546 no
H12 C24 3.145 4_555 no
H12 H2 3.595 2_546 no
H12 H6 2.481 2_546 no
H12 H7 3.073 2_546 no
H12 H8 3.297 2_546 no
H13 N1 3.117 1_545 no
H13 N4 3.023 1_545 no
H13 C18 3.589 . no
H13 C19 3.039 . no
H13 C20 3.350 . no
H13 H16 2.955 . no
H13 H17 3.471 . no
H13 H26 2.891 . no
H14 O2 3.5519 2_656 no
H14 C2 3.246 . no
H14 C3 3.470 . no
H14 C26 3.486 2_656 no
H14 H1 3.291 . no
H14 H20 3.202 2_656 no
H14 H21 2.860 2_656 no
H15 O2 3.2048 2_656 no
H15 N2 2.8729 3_667 no
H15 C6 3.521 . no
H15 C7 3.398 . no
H15 H20 3.017 2_656 no
H15 H25 3.420 2_656 no
H16 N4 2.560 1_545 no
H16 C8 3.249 4_554 no
H16 C9 3.584 4_554 no
H16 C10 3.274 4_554 no
H16 C23 3.572 1_545 no
H16 H10 3.513 . no
H16 H13 2.955 . no
H17 O1 2.4252 3_556 no
H17 N4 3.417 1_545 no
H17 C1 3.206 4_554 no
H17 C2 3.233 4_554 no
H17 C8 3.527 4_554 no
H17 C12 2.981 3_556 no
H17 C13 3.394 . no
H17 C13 3.5550 3_556 no
H17 H1 3.473 4_554 no
H17 H8 2.725 3_556 no
H17 H9 3.220 3_556 no
H17 H10 2.478 . no
H17 H13 3.471 . no
H18 O1 2.8250 3_556 no
H18 C3 3.556 4_554 no
H18 C4 3.346 4_554 no
H18 C5 3.437 4_554 no
H18 C13 3.319 3_556 no
H18 H7 3.509 4_554 no
H18 H9 3.259 . no
H18 H10 3.368 . no
H18 H11 2.873 3_556 no
H19 O2 3.355 2_656 no
H19 N2 2.666 3_667 no
H19 C10 3.370 3_667 no
H19 C27 3.419 2_656 no
H19 C28 3.228 2_656 no
H19 H20 3.528 2_656 no
H19 H24 3.193 2_656 no
H19 H25 2.377 2_656 no
H20 N2 2.705 4_554 no
H20 C10 3.477 4_554 no
H20 C27 3.578 2_656 no
H20 H14 3.202 2_646 no
H20 H15 3.017 2_646 no
H20 H19 3.528 2_646 no
H20 H24 2.922 2_656 no
H20 H25 3.091 2_656 no
H21 N1 3.172 3_667 no
H21 N2 3.488 3_667 no
H21 C9 3.258 3_667 no
H21 C10 3.439 3_667 no
H21 C16 3.308 2_646 no
H21 H4 2.852 3_657 no
H21 H14 2.860 2_646 no
H21 H23 2.968 3_657 no
H21 H25 3.371 2_656 no
H22 O2 3.094 3_657 no
H22 N2 3.183 3_667 no
H22 C6 3.476 . no
H22 C10 3.381 3_667 no
H22 C26 3.494 3_657 no
H22 C27 3.006 3_657 no
H22 H4 2.895 . no
H22 H4 3.190 3_657 no
H22 H5 3.348 . no
H22 H22 2.940 3_657 no
H22 H23 2.319 3_657 no
H22 H24 3.242 3_657 no
H23 O2 3.443 3_657 no
H23 N1 2.897 1_545 no
H23 C6 3.399 . no
H23 C9 2.978 1_545 no
H23 C26 2.996 3_657 no
H23 H3 3.366 . no
H23 H4 2.627 . no
H23 H21 2.968 3_657 no
H23 H22 2.319 3_657 no
H24 N1 3.451 1_545 no
H24 N2 3.475 3_657 no
H24 C8 3.174 1_545 no
H24 C9 3.067 1_545 no
H24 C10 3.257 1_545 no
H24 C25 3.523 2_646 no
H24 H5 2.947 3_657 no
H24 H19 3.193 2_646 no
H24 H20 2.922 2_646 no
H24 H22 3.242 3_657 no
H25 N2 2.793 4_554 no
H25 N4 3.521 1_545 no
H25 C10 3.118 4_554 no
H25 C25 3.120 2_646 no
H25 H15 3.420 2_646 no
H25 H19 2.377 2_646 no
H25 H20 3.091 2_646 no
H25 H21 3.371 2_646 no
H26 N1 3.180 1_545 no
H26 N4 2.795 1_545 no
H26 C9 3.481 1_545 no
H26 H3 3.091 . no
H26 H13 2.891 . no

loop_
_geom_hbond_atom_site_label_D
_geom_hbond_atom_site_label_H
_geom_hbond_atom_site_label_A
_geom_hbond_site_symmetry_A
_geom_hbond_distance_DH
_geom_hbond_distance_HA
_geom_hbond_distance_DA
_geom_hbond_angle_DHA
_geom_hbond_publ_flag
C5 H3 N1 1_545 0.95 2.4144 3.294(2) 154 no
C6 H4 O2 3_657 0.95 2.5876 3.334(2) 136 no
C11 H6 N5 3_566 0.99 2.563 3.402(2) 143 no
C19 H16 N4 1_545 0.95 2.560 3.386(2) 146 no
C20 H17 O1 3_556 0.95 2.4252 3.223(2) 142 no

loop_
_geom_torsion_atom_site_label_1
_geom_torsion_atom_site_label_2
_geom_torsion_atom_site_label_3
_geom_torsion_atom_site_label_4
_geom_torsion
_geom_torsion_publ_flag
C12 O1 C13 C14 59.8(2) yes
C13 O1 C12 C11 -61.1(2) yes
C26 O2 C27 C28 59.1(2) yes
C27 O2 C26 C25 -60.2(2) yes
C4 N3 C11 C12 156.52(19) yes
C11 N3 C4 C3 -41.0(3) no
C11 N3 C4 C5 141.9(2) no
C4 N3 C14 C13 -158.4(2) no
C14 N3 C4 C3 171.0(2) no
C14 N3 C4 C5 -6.0(3) no
C11 N3 C14 C13 51.1(2) yes
C14 N3 C11 C12 -53.1(2) yes
C18 N6 C25 C26 156.65(19) no
C25 N6 C18 C17 -46.0(2) no
C25 N6 C18 C19 137.7(2) no
C18 N6 C28 C27 -158.2(2) no
C28 N6 C18 C17 167.8(2) no
C28 N6 C18 C19 -8.5(3) no
C25 N6 C28 C27 53.0(2) yes
C28 N6 C25 C26 -54.8(2) yes
C2 C1 C7 C6 -6.9(4) no
C7 C1 C2 C3 6.7(4) no
C2 C1 C8 C9 6.4(3) no
C2 C1 C8 C10 -179.5(2) no
C8 C1 C2 C3 -174.0(2) no
C7 C1 C8 C9 -174.3(2) no
C7 C1 C8 C10 -0.2(3) no
C8 C1 C7 C6 173.9(2) no
C1 C2 C3 C4 -0.1(3) no
C2 C3 C4 N3 179.8(2) no
C2 C3 C4 C5 -3.3(4) no
N3 C4 C5 C6 176.3(2) no
C3 C4 C5 C6 -0.6(4) no
C4 C5 C6 C7 3.9(4) no
C5 C6 C7 C1 0.5(4) no
N3 C11 C12 O1 58.1(2) yes
O1 C13 C14 N3 -55.0(2) yes
C16 C15 C21 C20 3.7(4) no
C21 C15 C16 C17 -2.6(4) no
C16 C15 C22 C23 -3.6(3) no
C16 C15 C22 C24 177.3(2) no
C22 C15 C16 C17 177.0(2) no
C21 C15 C22 C23 176.0(2) no
C21 C15 C22 C24 -3.1(3) no
C22 C15 C21 C20 -175.9(2) no
C15 C16 C17 C18 -1.9(4) no
C16 C17 C18 N6 -173.0(2) no
C16 C17 C18 C19 3.1(4) no
N6 C18 C19 C20 176.5(2) no
C17 C18 C19 C20 0.5(4) no
C18 C19 C20 C21 -2.9(4) no
C19 C20 C21 C15 0.0(4) no
N6 C25 C26 O2 58.0(2) yes
O2 C27 C28 N6 -55.5(2) yes

loop_
_cod_related_entry_id
_cod_related_entry_database
_cod_related_entry_code
1 ChemSpider 24737645
